data_2311637
loop_
_publ_author_name
'Tawfiq, Kinaan M.'
'Miller, Gary J.'
'Al-Jeboori, Mohamad J'
'Fennell, Paul S.'
'Coles, Simon J.'
'Tizzard, Graham J.'
'Wilson, Claire'
'Potgieter, Herman'

_publ_section_title
;
 Comparison of the structural motifs and packing arrangements of six novel
 derivatives and one polymorph of
 2-(1-phenyl-1H-1,2,3-triazol-4-yl)pyridine.
;
_journal_issue 'Pt 2'
_journal_name_full 'Acta crystallographica Section B, Structural science, crystal engineering and materials'
_journal_page_first 379
_journal_page_last 389
_journal_paper_doi 10.1107/S2052520614001152
_journal_volume 70
_journal_year 2014
_chemical_formula_moiety 'C14 H12 N4'
_chemical_formula_sum 'C14 H12 N4'
_chemical_formula_weight 236.28
_chemical_name_common
;
'2-(1-(p-tolyl)-1H-1,2,3-triazol-4-yl)pyridine'
;
_space_group_IT_number 4
_space_group_name_Hall 'P 2yb'
_space_group_name_H-M_alt 'P 1 21 1'
_symmetry_cell_setting monoclinic
_symmetry_space_group_name_Hall 'P 2yb'
_symmetry_space_group_name_H-M 'P 1 21 1'
_atom_sites_solution_hydrogens geom
_atom_sites_solution_primary direct
_atom_sites_solution_secondary difmap
_audit_creation_method SHELXL-97
_cell_angle_alpha 90.00
_cell_angle_beta 92.359(4)
_cell_angle_gamma 90.00
_cell_formula_units_Z 2
_cell_length_a 5.7797(5)
_cell_length_b 6.7414(4)
_cell_length_c 15.0259(12)
_cell_measurement_reflns_used 17303
_cell_measurement_temperature 120(2)
_cell_measurement_theta_max 27.48
_cell_measurement_theta_min 2.91
_cell_volume 584.96(8)
_computing_cell_refinement 'DENZO (Otwinowski & Minor, 1997) & COLLECT (Hooft, R.W.W., 1998)'
_computing_data_collection 'COLLECT (Hooft, R.W.W., 1998)'
_computing_data_reduction 'DENZO (Otwinowski & Minor, 1997) & COLLECT (Hooft, R.W.W., 1998)'
_computing_molecular_graphics 'OLEX2 (Dolomanov, Bourhis, Gildea, Howard & Puschmann, 2009)'
_computing_publication_material 'WINGX (Farrugia, 1998)'
_computing_structure_refinement 'SHELXL-97 (Sheldrick, 1997)'
_computing_structure_solution 'SUPERFLIP (Palatinus & Chapuis, 2007)'
_diffrn_ambient_temperature 120(2)
_diffrn_detector_area_resol_mean 9.091
_diffrn_measured_fraction_theta_full 0.998
_diffrn_measured_fraction_theta_max 0.998
_diffrn_measurement_device_type 'Bruker-Nonius CCD camera on \k-goniostat'
_diffrn_measurement_method '\f & \w scans to fill the asymmetric unit'
_diffrn_radiation_monochromator graphite
_diffrn_radiation_source 'Bruker Nonius FR591 Rotating Anode'
_diffrn_radiation_type MoK\a
_diffrn_radiation_wavelength 0.71073
_diffrn_reflns_av_R_equivalents 0.0555
_diffrn_reflns_av_sigmaI/netI 0.0615
_diffrn_reflns_limit_h_max 7
_diffrn_reflns_limit_h_min -7
_diffrn_reflns_limit_k_max 8
_diffrn_reflns_limit_k_min -8
_diffrn_reflns_limit_l_max 19
_diffrn_reflns_limit_l_min -19
_diffrn_reflns_number 9647
_diffrn_reflns_theta_full 27.48
_diffrn_reflns_theta_max 27.48
_diffrn_reflns_theta_min 3.31
_diffrn_standards_number 0
_exptl_absorpt_coefficient_mu 0.084
_exptl_absorpt_correction_T_max 0.9916
_exptl_absorpt_correction_T_min 0.9686
_exptl_absorpt_correction_type multi-scan
_exptl_absorpt_process_details 'SADABS 2007/2 (Sheldrick, G.M., 2007)'
_exptl_crystal_colour colourless
_exptl_crystal_density_diffrn 1.341
_exptl_crystal_density_method 'not measured'
_exptl_crystal_description block
_exptl_crystal_F_000 248
_exptl_crystal_size_max 0.38
_exptl_crystal_size_mid 0.12
_exptl_crystal_size_min 0.10
_refine_diff_density_max 0.171
_refine_diff_density_min -0.178
_refine_ls_extinction_coef 0.047(8)
_refine_ls_extinction_expression Fc^*^=kFc[1+0.001xFc^2^\l^3^/sin(2\q)]^-1/4^
_refine_ls_extinction_method SHELXL
_refine_ls_goodness_of_fit_ref 1.038
_refine_ls_hydrogen_treatment constr
_refine_ls_matrix_type full
_refine_ls_number_parameters 165
_refine_ls_number_reflns 2622
_refine_ls_number_restraints 1
_refine_ls_restrained_S_all 1.038
_refine_ls_R_factor_all 0.0716
_refine_ls_R_factor_gt 0.0482
_refine_ls_shift/su_max 0.000
_refine_ls_shift/su_mean 0.000
_refine_ls_structure_factor_coef Fsqd
_refine_ls_weighting_details 'calc w=1/[\s^2^(Fo^2^)+(0.0694P)^2^+0.0000P] where P=(Fo^2^+2Fc^2^)/3'
_refine_ls_weighting_scheme calc
_refine_ls_wR_factor_gt 0.1130
_refine_ls_wR_factor_ref 0.1244
_reflns_number_gt 2042
_reflns_number_total 2622
_reflns_threshold_expression >2\s(I)
_cod_data_source_file eb5029sup1.cif
_cod_data_source_block L5
_cod_original_sg_symbol_H-M 'P 21'
_cod_database_code 2311637

loop_
_symmetry_equiv_pos_as_xyz
'x, y, z'
'-x, y+1/2, -z'

loop_
_atom_site_type_symbol
_atom_site_label
_atom_site_fract_x
_atom_site_fract_y
_atom_site_fract_z
_atom_site_U_iso_or_equiv
_atom_site_adp_type
_atom_site_calc_flag
_atom_site_refinement_flags
_atom_site_occupancy
_atom_site_symmetry_multiplicity
C C1 0.7152(4) 0.7358(3) 0.18589(13) 0.0263(5) Uani d . 1 1
C C2 0.9309(4) 0.6565(3) 0.20725(14) 0.0295(5) Uani d . 1 1
H H2 1.0340 0.7218 0.2485 0.035 Uiso calc R 1 1
C C3 0.9947(4) 0.4795(3) 0.16742(14) 0.0307(5) Uani d . 1 1
H H3 1.1424 0.4243 0.1824 0.037 Uiso calc R 1 1
C C4 0.8491(4) 0.3815(3) 0.10649(13) 0.0285(5) Uani d . 1 1
C C5 0.6324(4) 0.4656(3) 0.08594(14) 0.0331(5) Uani d . 1 1
H H5 0.5290 0.4010 0.0446 0.040 Uiso calc R 1 1
C C6 0.5658(4) 0.6421(3) 0.12498(14) 0.0320(5) Uani d . 1 1
H H6 0.4186 0.6983 0.1100 0.038 Uiso calc R 1 1
C C7 0.9249(4) 0.1921(3) 0.06262(14) 0.0360(6) Uani d . 1 1
H H7A 0.9863 0.2228 0.0044 0.054 Uiso calc R 1 1
H H7B 0.7920 0.1026 0.0547 0.054 Uiso calc R 1 1
H H7C 1.0455 0.1279 0.1003 0.054 Uiso calc R 1 1
C C8 0.7622(4) 1.0476(3) 0.27842(13) 0.0270(5) Uani d . 1 1
H H8 0.9242 1.0491 0.2920 0.032 Uiso calc R 1 1
C C9 0.6011(4) 1.1810(3) 0.30500(13) 0.0277(5) Uani d . 1 1
C C10 0.6295(4) 1.3623(3) 0.35857(14) 0.0282(5) Uani d . 1 1
C C11 0.4514(4) 1.5010(3) 0.36158(15) 0.0331(5) Uani d . 1 1
H H11 0.3085 1.4789 0.3296 0.040 Uiso calc R 1 1
C C12 0.4854(4) 1.6720(4) 0.41189(15) 0.0395(6) Uani d . 1 1
H H12 0.3677 1.7699 0.4144 0.047 Uiso calc R 1 1
C C13 0.6950(4) 1.6958(4) 0.45822(15) 0.0422(6) Uani d . 1 1
H H13 0.7241 1.8107 0.4935 0.051 Uiso calc R 1 1
C C14 0.8611(4) 1.5505(4) 0.45245(15) 0.0412(6) Uani d . 1 1
H H14 1.0037 1.5690 0.4851 0.049 Uiso calc R 1 1
N N1 0.6415(3) 0.9134(3) 0.22877(11) 0.0268(4) Uani d . 1 1
N N2 0.4112(3) 0.9609(3) 0.22484(13) 0.0349(5) Uani d . 1 1
N N3 0.3881(3) 1.1240(3) 0.27119(12) 0.0356(5) Uani d . 1 1
N N4 0.8353(3) 1.3853(3) 0.40398(11) 0.0345(5) Uani d . 1 1

loop_
_atom_site_aniso_label
_atom_site_aniso_U_11
_atom_site_aniso_U_22
_atom_site_aniso_U_33
_atom_site_aniso_U_12
_atom_site_aniso_U_13
_atom_site_aniso_U_23
C1 0.0255(11) 0.0259(11) 0.0276(10) -0.0023(9) 0.0029(9) 0.0025(9)
C2 0.0248(11) 0.0292(12) 0.0342(11) 0.0000(9) -0.0020(9) -0.0041(9)
C3 0.0267(11) 0.0326(12) 0.0328(11) -0.0002(10) 0.0011(9) 0.0029(9)
C4 0.0310(12) 0.0281(12) 0.0266(10) -0.0018(10) 0.0047(9) 0.0025(9)
C5 0.0313(12) 0.0378(13) 0.0299(12) -0.0038(10) -0.0017(9) -0.0070(9)
C6 0.0266(11) 0.0383(13) 0.0309(11) 0.0001(10) -0.0022(9) 0.0001(10)
C7 0.0405(14) 0.0345(13) 0.0328(12) 0.0012(11) 0.0009(10) -0.0035(9)
C8 0.0244(11) 0.0292(12) 0.0274(11) -0.0008(9) -0.0006(8) 0.0026(9)
C9 0.0261(11) 0.0275(11) 0.0295(11) 0.0003(9) 0.0021(8) 0.0025(9)
C10 0.0288(11) 0.0295(12) 0.0269(10) -0.0002(9) 0.0080(8) 0.0026(9)
C11 0.0338(12) 0.0352(14) 0.0309(11) 0.0052(11) 0.0059(9) 0.0045(10)
C12 0.0455(15) 0.0337(13) 0.0404(13) 0.0039(11) 0.0152(11) -0.0005(10)
C13 0.0444(15) 0.0403(14) 0.0427(14) -0.0046(12) 0.0117(12) -0.0088(11)
C14 0.0415(14) 0.0439(15) 0.0385(13) -0.0035(12) 0.0064(10) -0.0102(11)
N1 0.0211(9) 0.0281(10) 0.0312(9) 0.0007(7) 0.0001(7) 0.0002(8)
N2 0.0228(10) 0.0367(11) 0.0450(11) 0.0043(8) -0.0017(8) -0.0039(8)
N3 0.0274(10) 0.0362(11) 0.0432(11) 0.0025(8) -0.0006(8) -0.0053(9)
N4 0.0334(11) 0.0366(11) 0.0337(10) -0.0011(9) 0.0032(8) -0.0034(8)

loop_
_atom_type_symbol
_atom_type_description
_atom_type_scat_dispersion_real
_atom_type_scat_dispersion_imag
_atom_type_scat_source
C C 0.0033 0.0016 'International Tables Vol C Tables 4.2.6.8 and 6.1.1.4'
H H 0.0000 0.0000 'International Tables Vol C Tables 4.2.6.8 and 6.1.1.4'
N N 0.0061 0.0033 'International Tables Vol C Tables 4.2.6.8 and 6.1.1.4'

loop_
_geom_angle_atom_site_label_1
_geom_angle_atom_site_label_2
_geom_angle_atom_site_label_3
_geom_angle
C2 C1 C6 120.6(2)
C2 C1 N1 120.08(19)
C6 C1 N1 119.30(19)
C1 C2 C3 119.0(2)
C1 C2 H2 120.5
C3 C2 H2 120.5
C4 C3 C2 121.9(2)
C4 C3 H3 119.0
C2 C3 H3 119.0
C3 C4 C5 117.82(19)
C3 C4 C7 120.8(2)
C5 C4 C7 121.3(2)
C6 C5 C4 121.1(2)
C6 C5 H5 119.5
C4 C5 H5 119.5
C1 C6 C5 119.6(2)
C1 C6 H6 120.2
C5 C6 H6 120.2
C4 C7 H7A 109.5
C4 C7 H7B 109.5
H7A C7 H7B 109.5
C4 C7 H7C 109.5
H7A C7 H7C 109.5
H7B C7 H7C 109.5
N1 C8 C9 105.08(18)
N1 C8 H8 127.5
C9 C8 H8 127.5
C8 C9 N3 108.68(19)
C8 C9 C10 130.2(2)
N3 C9 C10 121.09(19)
N4 C10 C11 122.8(2)
N4 C10 C9 116.55(18)
C11 C10 C9 120.7(2)
C12 C11 C10 119.2(2)
C12 C11 H11 120.4
C10 C11 H11 120.4
C13 C12 C11 118.2(2)
C13 C12 H12 120.9
C11 C12 H12 120.9
C14 C13 C12 119.0(2)
C14 C13 H13 120.5
C12 C13 H13 120.5
N4 C14 C13 124.4(2)
N4 C14 H14 117.8
C13 C14 H14 117.8
C8 N1 N2 110.29(17)
C8 N1 C1 130.74(18)
N2 N1 C1 118.90(17)
N3 N2 N1 107.06(17)
N2 N3 C9 108.89(17)
C14 N4 C10 116.5(2)

loop_
_geom_bond_atom_site_label_1
_geom_bond_atom_site_label_2
_geom_bond_distance
C1 C2 1.382(3)
C1 C6 1.385(3)
C1 N1 1.433(3)
C2 C3 1.391(3)
C2 H2 0.9500
C3 C4 1.386(3)
C3 H3 0.9500
C4 C5 1.398(3)
C4 C7 1.510(3)
C5 C6 1.388(3)
C5 H5 0.9500
C6 H6 0.9500
C7 H7A 0.9800
C7 H7B 0.9800
C7 H7C 0.9800
C8 N1 1.349(3)
C8 C9 1.366(3)
C8 H8 0.9500
C9 N3 1.367(3)
C9 C10 1.469(3)
C10 N4 1.356(3)
C10 C11 1.393(3)
C11 C12 1.388(3)
C11 H11 0.9500
C12 C13 1.382(4)
C12 H12 0.9500
C13 C14 1.377(3)
C13 H13 0.9500
C14 N4 1.336(3)
C14 H14 0.9500
N1 N2 1.368(2)
N2 N3 1.311(3)
